data_7015335
loop_
_publ_author_name
'Zhang, Ai-Jiang'
'Wang, Ya-Wen'
'Dou, Wei'
'Dong, Ming'
'Zhang, Yan-Ling'
'Tang, Yu'
'Liu, Wei-Sheng'
'Peng, Yu'

_publ_section_title
;
 Synthesis, crystal structures, luminescent and magnetic properties of
 homodinuclear lanthanide complexes with a flexible tripodal
 carboxylate ligand.
;
_journal_issue 12
_journal_name_full 'Dalton transactions (Cambridge, England : 2003)'
_journal_page_first 2844
_journal_page_last 2851
_journal_paper_doi 10.1039/c0dt01514h
_journal_volume 40
_journal_year 2011
_chemical_formula_sum 'C100 H92 La2 N6 O26 S2'
_chemical_formula_weight 2135.74
_chemical_name_systematic
;
?
;
_space_group_IT_number 14
_symmetry_cell_setting monoclinic
_symmetry_space_group_name_Hall '-P 2yn'
_symmetry_space_group_name_H-M 'P 1 21/n 1'
_atom_sites_solution_hydrogens geom
_atom_sites_solution_primary direct
_atom_sites_solution_secondary difmap
_audit_creation_method SHELXL-97
_cell_angle_alpha 90.00
_cell_angle_beta 105.115(2)
_cell_angle_gamma 90.00
_cell_formula_units_Z 2
_cell_length_a 13.309(2)
_cell_length_b 27.404(4)
_cell_length_c 16.686(3)
_cell_measurement_reflns_used 2630
_cell_measurement_temperature 296(2)
_cell_measurement_theta_max 18.47
_cell_measurement_theta_min 2.30
_cell_volume 5875.2(16)
_computing_cell_refinement 'Bruker SMART'
_computing_data_collection 'Bruker SMART'
_computing_data_reduction 'Bruker SAINT'
_computing_molecular_graphics 'Bruker SHELXTL'
_computing_publication_material 'Bruker SHELXTL'
_computing_structure_refinement 'SHELXL-97 (Sheldrick, 1997)'
_computing_structure_solution 'SHELXS-97 (Sheldrick, 1990)'
_diffrn_ambient_temperature 296(2)
_diffrn_measured_fraction_theta_full 0.985
_diffrn_measured_fraction_theta_max 0.985
_diffrn_measurement_device_type 'CCD area detector'
_diffrn_measurement_method 'phi and omega scans'
_diffrn_radiation_monochromator graphite
_diffrn_radiation_source 'fine-focus sealed tube'
_diffrn_radiation_type MoK\a
_diffrn_radiation_wavelength 0.71073
_diffrn_reflns_av_R_equivalents 0.0774
_diffrn_reflns_av_sigmaI/netI 0.1138
_diffrn_reflns_limit_h_max 15
_diffrn_reflns_limit_h_min -15
_diffrn_reflns_limit_k_max 32
_diffrn_reflns_limit_k_min -32
_diffrn_reflns_limit_l_max 15
_diffrn_reflns_limit_l_min -19
_diffrn_reflns_number 27336
_diffrn_reflns_theta_full 25.10
_diffrn_reflns_theta_max 25.10
_diffrn_reflns_theta_min 2.17
_exptl_absorpt_coefficient_mu 0.818
_exptl_absorpt_correction_T_max 0.842
_exptl_absorpt_correction_T_min 0.815
_exptl_absorpt_correction_type multi-scan
_exptl_absorpt_process_details sadabs
_exptl_crystal_colour colorless
_exptl_crystal_density_diffrn 1.207
_exptl_crystal_density_method 'not measured'
_exptl_crystal_description block
_exptl_crystal_F_000 2176
_exptl_crystal_size_max 0.25
_exptl_crystal_size_mid 0.24
_exptl_crystal_size_min 0.21
_platon_squeeze_details
;
;
_refine_diff_density_max 0.896
_refine_diff_density_min -0.641
_refine_diff_density_rms 0.098
_refine_ls_extinction_method none
_refine_ls_goodness_of_fit_ref 0.949
_refine_ls_hydrogen_treatment mixed
_refine_ls_matrix_type full
_refine_ls_number_parameters 647
_refine_ls_number_reflns 10303
_refine_ls_number_restraints 145
_refine_ls_restrained_S_all 0.937
_refine_ls_R_factor_all 0.0963
_refine_ls_R_factor_gt 0.0557
_refine_ls_shift/su_max 0.039
_refine_ls_shift/su_mean 0.001
_refine_ls_structure_factor_coef Fsqd
_refine_ls_weighting_details 'calc w=1/[\s^2^(Fo^2^)+(0.0600P)^2^+0.5532P] where P=(Fo^2^+2Fc^2^)/3'
_refine_ls_weighting_scheme calc
_refine_ls_wR_factor_gt 0.1270
_refine_ls_wR_factor_ref 0.1388
_reflns_number_gt 6129
_reflns_number_total 10303
_reflns_threshold_expression >2sigma(I)
_cod_data_source_file c0dt01514h.txt
_cod_data_source_block 1
_cod_depositor_comments
;
The following automatic conversions were performed:
'_symmetry_cell_setting' value 'Monoclinic' changed to 'monoclinic'
according to '/home/saulius/struct/CIF-dictionaries/cif_core.dic'
dictionary named 'cif_core.dic' version 2.4.1 from 2010-06-29.

Automatic conversion script
Id: cif_fix_enum 1555 2011-01-17 13:19:09Z saulius 
;
_cod_original_cell_volume 5875.2(17)
_cod_original_sg_symbol_H-M P2(1)/n
_cod_database_code 7015335

loop_
_symmetry_equiv_pos_as_xyz
'x, y, z'
'-x+1/2, y+1/2, -z+1/2'
'-x, -y, -z'
'x-1/2, -y-1/2, z-1/2'

loop_
_atom_site_label
_atom_site_type_symbol
_atom_site_fract_x
_atom_site_fract_y
_atom_site_fract_z
_atom_site_U_iso_or_equiv
_atom_site_adp_type
_atom_site_occupancy
_atom_site_symmetry_multiplicity
_atom_site_calc_flag
_atom_site_refinement_flags
_atom_site_disorder_assembly
_atom_site_disorder_group
C49B C 0.9646(19) -0.0562(9) 0.8846(18) 0.106(4) Uani 0.447(10) 1 d PU A 2
C48B C 0.9346(17) 0.0328(8) 0.8377(16) 0.089(4) Uani 0.447(10) 1 d PU A 2
N3B N 0.8994(13) -0.0099(6) 0.8710(13) 0.076(3) Uani 0.447(10) 1 d PU A 2
C49A C 1.0022(14) -0.0477(7) 0.9516(14) 0.112(4) Uani 0.553(10) 1 d PU A 1
H49C H 1.0609 -0.0381 0.9966 0.134 Uiso 0.553(10) 1 d PR A 1
H49B H 1.0259 -0.0481 0.9036 0.134 Uiso 0.553(10) 1 d PR A 1
H49A H 0.9619 -0.0681 0.9666 0.134 Uiso 0.553(10) 1 d PR A 1
C48A C 0.9746(14) 0.0389(7) 0.9108(15) 0.112(4) Uani 0.553(10) 1 d PU A 1
H48A H 0.9234 0.0645 0.8979 0.135 Uiso 0.553(10) 1 d PR A 1
H48C H 1.0324 0.0485 0.9549 0.135 Uiso 0.553(10) 1 d PR A 1
H48B H 0.9974 0.0315 0.8619 0.135 Uiso 0.553(10) 1 d PR A 1
N3A N 0.9312(11) -0.0055(5) 0.9279(11) 0.080(3) Uani 0.553(10) 1 d PU A 1
H49E H 1.0302 -0.0422 0.9277 0.096 Uiso 0.447(10) 1 d PR A 2
H49F H 0.9812 -0.0622 0.8367 0.096 Uiso 0.447(10) 1 d PR A 2
H49D H 0.9332 -0.0722 0.9087 0.096 Uiso 0.447(10) 1 d PR A 2
H48D H 0.8839 0.0585 0.8307 0.096 Uiso 0.447(10) 1 d PR A 2
H48E H 0.9979 0.0435 0.8767 0.096 Uiso 0.447(10) 1 d PR A 2
H48F H 0.9489 0.0255 0.7857 0.096 Uiso 0.447(10) 1 d PR A 2
O1 O 0.5921(4) 0.08340(17) 0.8138(3) 0.0589(11) Uani 1 1 d DU A .
C47 C 0.5241(7) 0.1004(3) 0.7595(5) 0.0683(17) Uani 1 1 d DU . .
H47 H 0.4575 0.1000 0.7674 0.082 Uiso 1 1 calc R . .
N2 N 0.5336(7) 0.1194(3) 0.6909(4) 0.0858(19) Uani 1 1 d U . .
C45 C 0.4512(8) 0.1430(4) 0.6302(6) 0.127(3) Uani 1 1 d U . .
H45C H 0.3884 0.1243 0.6223 0.190 Uiso 1 1 calc R . .
H45A H 0.4700 0.1453 0.5786 0.190 Uiso 1 1 calc R . .
H45B H 0.4403 0.1751 0.6493 0.190 Uiso 1 1 calc R . .
C46 C 0.6410(8) 0.1199(4) 0.6789(6) 0.115(3) Uani 1 1 d U . .
H46A H 0.6872 0.1025 0.7236 0.173 Uiso 1 1 calc R . .
H46B H 0.6644 0.1530 0.6784 0.173 Uiso 1 1 calc R . .
H46C H 0.6405 0.1045 0.6272 0.173 Uiso 1 1 calc R . .
O2 O 0.7724(3) 0.02970(17) 0.9133(3) 0.0615(12) Uani 1 1 d DU A .
C50 C 0.8287(6) -0.0052(3) 0.9183(6) 0.087(2) Uani 1 1 d DU . .
H50A H 0.7946 -0.0296 0.9137 0.104 Uiso 0.50 1 d PR A .
H50B H 0.8256 -0.0296 0.9567 0.104 Uiso 0.50 1 d PR . .
La1 La 0.60028(3) 0.042484(12) 0.94963(2) 0.03045(12) Uani 1 1 d U . .
C1 C -0.2229(5) 0.1837(3) 0.8702(5) 0.070(2) Uani 1 1 d U . .
H1A H -0.2735 0.1807 0.9018 0.105 Uiso 1 1 calc R . .
H1B H -0.2164 0.1531 0.8440 0.105 Uiso 1 1 calc R . .
H1C H -0.2449 0.2084 0.8286 0.105 Uiso 1 1 calc R . .
C2 C -0.1183(5) 0.1979(3) 0.9278(4) 0.0523(15) Uani 1 1 d U . .
C3 C -0.0687(5) 0.2396(3) 0.9181(5) 0.0609(16) Uani 1 1 d U . .
H3 H -0.0993 0.2601 0.8740 0.073 Uiso 1 1 calc R . .
C4 C 0.0267(5) 0.2534(3) 0.9716(5) 0.0568(15) Uani 1 1 d U . .
H4 H 0.0597 0.2821 0.9629 0.068 Uiso 1 1 calc R . .
C5 C 0.0704(5) 0.2232(2) 1.0376(4) 0.0468(13) Uani 1 1 d U . .
C6 C 0.0219(5) 0.1807(2) 1.0485(4) 0.0497(14) Uani 1 1 d U . .
H6 H 0.0520 0.1601 1.0926 0.060 Uiso 1 1 calc R . .
C7 C -0.0719(5) 0.1681(3) 0.9937(4) 0.0535(15) Uani 1 1 d U . .
H7 H -0.1043 0.1391 1.0015 0.064 Uiso 1 1 calc R . .
C8 C 0.3406(4) 0.1801(2) 1.0854(4) 0.0400(12) Uani 1 1 d U . .
C9 C 0.2935(5) 0.1743(2) 0.9932(4) 0.0432(12) Uani 1 1 d U . .
H9A H 0.2588 0.2043 0.9705 0.052 Uiso 1 1 calc R . .
H9B H 0.3478 0.1675 0.9657 0.052 Uiso 1 1 calc R . .
C10 C 0.1806(5) 0.1216(2) 0.8962(4) 0.0376(11) Uani 1 1 d U . .
C11 C 0.0918(5) 0.1423(2) 0.8496(4) 0.0445(12) Uani 1 1 d U . .
H11 H 0.0588 0.1664 0.8726 0.053 Uiso 1 1 calc R . .
C12 C 0.0497(5) 0.1280(2) 0.7676(4) 0.0433(12) Uani 1 1 d U . .
C13 C -0.0431(5) 0.1480(3) 0.7159(4) 0.0536(14) Uani 1 1 d U . .
H13 H -0.0783 0.1717 0.7378 0.064 Uiso 1 1 calc R . .
C14 C -0.0827(6) 0.1338(3) 0.6355(5) 0.0640(17) Uani 1 1 d U . .
H14 H -0.1427 0.1484 0.6030 0.077 Uiso 1 1 calc R . .
C15 C -0.0329(6) 0.0976(3) 0.6025(5) 0.0690(17) Uani 1 1 d U . .
H15 H -0.0606 0.0874 0.5481 0.083 Uiso 1 1 calc R . .
C16 C 0.0578(5) 0.0764(3) 0.6498(4) 0.0606(15) Uani 1 1 d U . .
H16 H 0.0904 0.0521 0.6271 0.073 Uiso 1 1 calc R . .
C17 C 0.1011(5) 0.0918(2) 0.7326(4) 0.0460(13) Uani 1 1 d U . .
C18 C 0.1928(5) 0.0710(2) 0.7828(4) 0.0439(12) Uani 1 1 d U . .
H18 H 0.2273 0.0472 0.7605 0.053 Uiso 1 1 calc R . .
C19 C 0.2322(4) 0.0851(2) 0.8637(4) 0.0366(12) Uani 1 1 d U A .
C20 C 0.3275(5) 0.0591(2) 0.9150(4) 0.0379(12) Uani 1 1 d U . .
C21 C 0.3821(5) 0.1306(2) 1.1183(4) 0.0443(11) Uani 1 1 d U . .
H21A H 0.3254 0.1072 1.1078 0.053 Uiso 1 1 calc R . .
H21B H 0.4325 0.1195 1.0895 0.053 Uiso 1 1 calc R . .
C22 C 0.5357(5) 0.1223(2) 1.2308(4) 0.0441(11) Uani 1 1 d U . .
C23 C 0.5965(5) 0.1522(2) 1.2887(4) 0.0507(12) Uani 1 1 d U . .
H23 H 0.5663 0.1784 1.3091 0.061 Uiso 1 1 calc R . .
C24 C 0.7038(5) 0.1443(3) 1.3181(4) 0.0549(13) Uani 1 1 d U . .
C25 C 0.7692(5) 0.1740(3) 1.3804(4) 0.0617(14) Uani 1 1 d U . .
H25 H 0.7405 0.1991 1.4046 0.074 Uiso 1 1 calc R . .
C26 C 0.8747(6) 0.1655(3) 1.4049(5) 0.0744(17) Uani 1 1 d U . .
H26 H 0.9176 0.1857 1.4439 0.089 Uiso 1 1 calc R . .
C27 C 0.9161(6) 0.1277(3) 1.3721(5) 0.0736(17) Uani 1 1 d U . .
H27 H 0.9873 0.1220 1.3902 0.088 Uiso 1 1 calc R . .
C28 C 0.8558(5) 0.0974(3) 1.3125(5) 0.0635(15) Uani 1 1 d U . .
H28 H 0.8866 0.0718 1.2910 0.076 Uiso 1 1 calc R . .
C29 C 0.7487(5) 0.1051(3) 1.2846(4) 0.0511(13) Uani 1 1 d U . .
C30 C 0.6831(5) 0.0754(2) 1.2252(4) 0.0483(12) Uani 1 1 d U . .
H30 H 0.7122 0.0498 1.2023 0.058 Uiso 1 1 calc R . .
C31 C 0.5790(5) 0.0824(2) 1.1999(4) 0.0405(11) Uani 1 1 d U A .
C32 C 0.5132(5) 0.0452(2) 1.1443(4) 0.0392(11) Uani 1 1 d U . .
C33 C 0.4284(4) 0.2183(2) 1.1036(4) 0.0460(12) Uani 1 1 d U . .
H33A H 0.4035 0.2491 1.0770 0.055 Uiso 1 1 calc R . .
H33B H 0.4539 0.2237 1.1629 0.055 Uiso 1 1 calc R . .
C34 C 0.6114(5) 0.2098(2) 1.1092(4) 0.0463(12) Uani 1 1 d U . .
C35 C 0.6408(5) 0.2491(2) 1.1619(4) 0.0510(13) Uani 1 1 d U . .
H35 H 0.5904 0.2707 1.1699 0.061 Uiso 1 1 calc R . .
C36 C 0.7460(5) 0.2568(2) 1.2037(4) 0.0496(12) Uani 1 1 d U . .
C37 C 0.7784(5) 0.2960(3) 1.2589(4) 0.0605(15) Uani 1 1 d U . .
H37 H 0.7293 0.3180 1.2680 0.073 Uiso 1 1 calc R . .
C38 C 0.8794(5) 0.3021(3) 1.2985(5) 0.0618(16) Uani 1 1 d U . .
H38 H 0.8987 0.3280 1.3353 0.074 Uiso 1 1 calc R . .
C39 C 0.9561(6) 0.2703(3) 1.2856(5) 0.0637(16) Uani 1 1 d U . .
H39 H 1.0257 0.2752 1.3130 0.076 Uiso 1 1 calc R . .
C40 C 0.9273(5) 0.2316(3) 1.2318(5) 0.0597(14) Uani 1 1 d U . .
H40 H 0.9777 0.2103 1.2230 0.072 Uiso 1 1 calc R . .
C41 C 0.8219(5) 0.2243(2) 1.1900(4) 0.0489(12) Uani 1 1 d U . .
C42 C 0.7891(5) 0.1850(2) 1.1365(4) 0.0476(11) Uani 1 1 d U . .
H42 H 0.8391 0.1632 1.1283 0.057 Uiso 1 1 calc R . .
C43 C 0.6871(5) 0.1767(2) 1.0955(4) 0.0429(11) Uani 1 1 d U A .
C44 C 0.6623(5) 0.1335(2) 1.0387(4) 0.0419(12) Uani 1 1 d U . .
N1 N 0.2636(4) 0.19492(19) 1.1314(3) 0.0439(11) Uani 1 1 d U . .
H1 H 0.256(5) 0.172(2) 1.171(4) 0.053 Uiso 1 1 d . . .
O4 O 0.5763(3) 0.13093(15) 0.9842(3) 0.0526(10) Uani 1 1 d U A .
O3 O 0.7295(3) 0.09999(15) 1.0455(3) 0.0481(10) Uani 1 1 d U A .
O6 O 0.4412(3) 0.02420(15) 1.1662(3) 0.0449(10) Uani 1 1 d U . .
O5 O 0.5358(3) 0.03366(13) 1.0758(2) 0.0374(9) Uani 1 1 d U . .
O8 O 0.3135(3) 0.03039(15) 0.9695(3) 0.0447(10) Uani 1 1 d U . .
O7 O 0.4118(3) 0.06679(15) 0.8974(3) 0.0458(9) Uani 1 1 d U A .
O10 O 0.5096(3) 0.19877(16) 1.0706(3) 0.0515(10) Uani 1 1 d U . .
O9 O 0.4304(3) 0.13288(15) 1.2058(3) 0.0473(9) Uani 1 1 d U . .
O11 O 0.2203(3) 0.13513(14) 0.9791(3) 0.0418(9) Uani 1 1 d U . .
O13 O 0.1580(4) 0.25013(19) 1.1873(3) 0.0725(15) Uani 1 1 d U . .
O12 O 0.2327(3) 0.27869(16) 1.0735(3) 0.0644(13) Uani 1 1 d U . .
S1 S 0.18615(13) 0.24078(6) 1.11147(12) 0.0515(5) Uani 1 1 d U . .

loop_
_atom_site_aniso_label
_atom_site_aniso_U_11
_atom_site_aniso_U_22
_atom_site_aniso_U_33
_atom_site_aniso_U_23
_atom_site_aniso_U_13
_atom_site_aniso_U_12
C49B 0.090(7) 0.099(7) 0.131(8) -0.008(8) 0.033(7) 0.008(7)
C48B 0.075(7) 0.087(7) 0.115(8) -0.005(7) 0.043(7) 0.002(7)
N3B 0.062(5) 0.072(5) 0.111(6) -0.006(5) 0.052(5) 0.002(5)
C49A 0.093(7) 0.105(7) 0.131(8) -0.005(7) 0.020(7) 0.009(7)
C48A 0.094(7) 0.105(7) 0.139(8) -0.001(8) 0.033(7) -0.006(7)
N3A 0.059(5) 0.070(5) 0.118(6) 0.004(5) 0.034(5) 0.000(4)
O1 0.068(3) 0.059(2) 0.052(3) 0.011(2) 0.020(2) 0.006(2)
C47 0.079(3) 0.068(3) 0.059(3) 0.004(3) 0.020(3) 0.008(3)
N2 0.110(5) 0.077(4) 0.066(4) 0.012(3) 0.016(4) 0.017(4)
C45 0.154(7) 0.130(7) 0.079(6) 0.019(6) -0.001(6) 0.029(6)
C46 0.136(7) 0.125(7) 0.078(6) 0.015(5) 0.017(6) -0.022(6)
O2 0.047(2) 0.060(3) 0.088(3) 0.000(2) 0.036(2) 0.008(2)
C50 0.069(4) 0.081(4) 0.118(4) -0.004(4) 0.039(4) -0.010(4)
La1 0.02836(19) 0.02693(18) 0.0366(2) -0.00047(18) 0.00948(15) -0.00076(18)
C1 0.046(4) 0.084(5) 0.070(5) 0.001(4) -0.003(4) -0.007(4)
C2 0.036(3) 0.056(3) 0.062(3) -0.001(3) 0.008(3) 0.001(3)
C3 0.044(3) 0.063(3) 0.070(3) 0.005(3) 0.005(3) 0.008(3)
C4 0.042(3) 0.051(3) 0.075(3) 0.002(3) 0.011(3) 0.003(3)
C5 0.032(2) 0.045(3) 0.063(3) -0.009(2) 0.012(2) 0.000(2)
C6 0.037(3) 0.051(3) 0.060(3) -0.001(3) 0.011(2) -0.005(2)
C7 0.042(3) 0.054(3) 0.063(3) 0.000(3) 0.013(3) -0.009(3)
C8 0.031(2) 0.037(2) 0.052(2) -0.008(2) 0.012(2) -0.003(2)
C9 0.031(2) 0.041(2) 0.058(2) -0.007(2) 0.012(2) -0.002(2)
C10 0.032(2) 0.038(2) 0.044(2) 0.002(2) 0.011(2) -0.004(2)
C11 0.035(2) 0.047(2) 0.050(2) -0.002(2) 0.008(2) 0.002(2)
C12 0.034(2) 0.046(3) 0.048(3) 0.004(2) 0.007(2) 0.001(2)
C13 0.043(3) 0.056(3) 0.056(3) 0.004(3) 0.002(3) 0.005(3)
C14 0.048(3) 0.071(3) 0.061(3) 0.007(3) -0.009(3) 0.005(3)
C15 0.060(3) 0.072(3) 0.060(3) -0.002(3) -0.011(3) 0.007(3)
C16 0.055(3) 0.066(3) 0.051(3) -0.004(3) -0.005(3) 0.009(3)
C17 0.039(3) 0.049(3) 0.044(3) 0.001(2) 0.000(2) -0.001(2)
C18 0.036(2) 0.044(2) 0.047(2) -0.002(2) 0.005(2) 0.006(2)
C19 0.029(2) 0.038(2) 0.041(2) 0.004(2) 0.007(2) -0.002(2)
C20 0.033(2) 0.036(2) 0.045(2) -0.004(2) 0.011(2) 0.000(2)
C21 0.037(2) 0.045(2) 0.049(2) -0.010(2) 0.006(2) -0.001(2)
C22 0.037(2) 0.047(2) 0.047(2) -0.009(2) 0.010(2) -0.001(2)
C23 0.042(2) 0.055(2) 0.054(2) -0.016(2) 0.010(2) 0.001(2)
C24 0.045(2) 0.058(2) 0.057(2) -0.011(2) 0.004(2) -0.006(2)
C25 0.049(3) 0.068(3) 0.062(3) -0.015(3) 0.003(3) -0.005(3)
C26 0.059(3) 0.082(3) 0.070(3) -0.019(3) -0.004(3) -0.009(3)
C27 0.048(3) 0.084(3) 0.076(3) -0.009(3) -0.007(3) -0.003(3)
C28 0.048(3) 0.073(3) 0.065(3) -0.014(3) 0.007(3) 0.002(3)
C29 0.038(2) 0.057(3) 0.054(3) -0.008(2) 0.005(2) -0.005(2)
C30 0.042(2) 0.050(2) 0.052(2) -0.008(2) 0.009(2) -0.002(2)
C31 0.037(2) 0.041(2) 0.044(2) -0.008(2) 0.012(2) -0.001(2)
C32 0.037(2) 0.036(2) 0.044(2) -0.001(2) 0.010(2) -0.002(2)
C33 0.031(2) 0.048(2) 0.059(2) -0.016(2) 0.011(2) -0.003(2)
C34 0.035(2) 0.045(2) 0.059(2) -0.016(2) 0.013(2) -0.006(2)
C35 0.037(2) 0.052(3) 0.067(3) -0.022(2) 0.018(2) -0.003(2)
C36 0.036(2) 0.052(2) 0.064(3) -0.020(2) 0.017(2) -0.008(2)
C37 0.045(3) 0.060(3) 0.076(3) -0.028(3) 0.014(3) -0.009(3)
C38 0.048(3) 0.061(3) 0.076(3) -0.033(3) 0.015(3) -0.016(3)
C39 0.044(3) 0.066(3) 0.078(3) -0.025(3) 0.011(3) -0.010(3)
C40 0.043(3) 0.062(3) 0.073(3) -0.021(3) 0.013(2) -0.005(2)
C41 0.037(2) 0.051(2) 0.062(3) -0.019(2) 0.019(2) -0.008(2)
C42 0.035(2) 0.048(2) 0.061(2) -0.015(2) 0.017(2) -0.003(2)
C43 0.035(2) 0.043(2) 0.053(2) -0.012(2) 0.0163(19) -0.0060(19)
C44 0.034(2) 0.040(2) 0.054(3) -0.009(2) 0.014(2) -0.006(2)
N1 0.031(2) 0.045(2) 0.056(2) -0.010(2) 0.012(2) -0.003(2)
O4 0.047(2) 0.044(2) 0.061(2) -0.0131(19) 0.0040(19) 0.0013(18)
O3 0.038(2) 0.042(2) 0.065(2) -0.0106(19) 0.0151(18) -0.0014(18)
O6 0.042(2) 0.048(2) 0.049(2) -0.0078(18) 0.0206(18) -0.0091(18)
O5 0.0367(18) 0.0330(18) 0.0441(19) -0.0056(16) 0.0132(16) -0.0019(15)
O8 0.040(2) 0.045(2) 0.048(2) 0.0123(18) 0.0111(18) 0.0038(17)
O7 0.0355(19) 0.0427(19) 0.057(2) 0.0086(18) 0.0072(18) 0.0004(17)
O10 0.0322(18) 0.057(2) 0.065(2) -0.0230(18) 0.0115(17) -0.0036(17)
O9 0.0379(19) 0.055(2) 0.048(2) -0.0135(18) 0.0082(17) 0.0057(17)
O11 0.0337(17) 0.0410(18) 0.0490(19) -0.0027(16) 0.0078(16) -0.0057(16)
O13 0.042(3) 0.090(4) 0.087(4) -0.034(3) 0.020(3) 0.010(3)
O12 0.043(3) 0.040(2) 0.113(4) -0.007(3) 0.023(3) -0.004(2)
S1 0.0341(9) 0.0446(10) 0.0766(13) -0.0206(9) 0.0163(9) -0.0002(8)

loop_
_atom_type_symbol
_atom_type_description
_atom_type_scat_dispersion_real
_atom_type_scat_dispersion_imag
_atom_type_scat_source
C C 0.0033 0.0016 'International Tables Vol C Tables 4.2.6.8 and 6.1.1.4'
H H 0.0000 0.0000 'International Tables Vol C Tables 4.2.6.8 and 6.1.1.4'
N N 0.0061 0.0033 'International Tables Vol C Tables 4.2.6.8 and 6.1.1.4'
O O 0.0106 0.0060 'International Tables Vol C Tables 4.2.6.8 and 6.1.1.4'
La La -0.2871 2.4523 'International Tables Vol C Tables 4.2.6.8 and 6.1.1.4'
S S 0.1246 0.1234 'International Tables Vol C Tables 4.2.6.8 and 6.1.1.4'

loop_
_geom_angle_atom_site_label_1
_geom_angle_atom_site_label_2
_geom_angle_atom_site_label_3
_geom_angle
_geom_angle_site_symmetry_1
_geom_angle_site_symmetry_3
_geom_angle_publ_flag
N3B C49B H49B 107.5 . . ?
N3B C49B H49A 100.2 . . ?
H49B C49B H49A 87.8 . . ?
N3B C49B H49E 97.8 . . ?
H49A C49B H49E 69.3 . . ?
N3B C49B H49F 106.4 . . ?
H49B C49B H49F 86.7 . . ?
H49A C49B H49F 153.2 . . ?
H49E C49B H49F 108.9 . . ?
N3B C49B H49D 100.4 . . ?
H49B C49B H49D 123.9 . . ?
H49E C49B H49D 108.1 . . ?
H49F C49B H49D 130.1 . . ?
N3B C48B H48A 97.2 . . ?
N3B C48B H48B 99.6 . . ?
H48A C48B H48B 87.6 . . ?
N3B C48B H48D 110.9 . . ?
H48A C48B H48D 54.2 . . ?
H48B C48B H48D 132.6 . . ?
N3B C48B H48E 107.8 . . ?
H48A C48B H48E 63.5 . . ?
H48D C48B H48E 108.6 . . ?
N3B C48B H48F 110.3 . . ?
H48A C48B H48F 152.3 . . ?
H48B C48B H48F 91.1 . . ?
H48D C48B H48F 110.0 . . ?
H48E C48B H48F 109.3 . . ?
C50 N3B C48B 119.2(14) . . ?
C50 N3B C49B 116.1(16) . . ?
C48B N3B C49B 120.6(15) . . ?
N3A C49A H49C 109.0 . . ?
N3A C49A H49B 96.6 . . ?
H49C C49A H49B 106.5 . . ?
N3A C49A H49A 100.5 . . ?
H49C C49A H49A 113.0 . . ?
H49B C49A H49A 128.4 . . ?
N3A C49A H49E 94.9 . . ?
H49C C49A H49E 86.2 . . ?
H49A C49A H49E 149.4 . . ?
N3A C49A H49D 86.6 . . ?
H49C C49A H49D 160.8 . . ?
H49B C49A H49D 82.0 . . ?
H49A C49A H49D 51.2 . . ?
H49E C49A H49D 104.1 . . ?
N3A C48A H48A 111.8 . . ?
N3A C48A H48C 111.9 . . ?
H48A C48A H48C 110.7 . . ?
N3A C48A H48B 103.1 . . ?
H48A C48A H48B 109.0 . . ?
H48C C48A H48B 110.1 . . ?
N3A C48A H48E 126.3 . . ?
H48A C48A H48E 96.9 . . ?
H48C C48A H48E 97.6 . . ?
C50 N3A C48A 115.6(14) . . ?
C50 N3A C49A 126.9(13) . . ?
C48A N3A C49A 117.5(14) . . ?
C47 O1 La1 134.9(5) . . ?
O1 C47 N2 126.7(9) . . ?
O1 C47 H47 116.6 . . ?
N2 C47 H47 116.6 . . ?
C47 N2 C45 124.9(9) . . ?
C47 N2 C46 116.1(8) . . ?
C45 N2 C46 118.8(8) . . ?
N2 C45 H45C 109.5 . . ?
N2 C45 H45A 109.5 . . ?
H45C C45 H45A 109.5 . . ?
N2 C45 H45B 109.5 . . ?
H45C C45 H45B 109.5 . . ?
H45A C45 H45B 109.5 . . ?
N2 C46 H46A 109.5 . . ?
N2 C46 H46B 109.5 . . ?
H46A C46 H46B 109.5 . . ?
N2 C46 H46C 109.5 . . ?
H46A C46 H46C 109.5 . . ?
H46B C46 H46C 109.5 . . ?
C50 O2 La1 132.5(5) . . ?
O2 C50 N3A 127.7(10) . . ?
O2 C50 N3B 122.5(11) . . ?
O2 C50 H50A 109.2 . . ?
N3A C50 H50A 123.0 . . ?
N3B C50 H50A 108.8 . . ?
O2 C50 H50B 118.5 . . ?
N3A C50 H50B 98.1 . . ?
N3B C50 H50B 119.0 . . ?
H50A C50 H50B 48.9 . . ?
O5 La1 O1 150.13(14) . . ?
O5 La1 O8 71.22(13) . 3_657 ?
O1 La1 O8 138.35(14) . 3_657 ?
O5 La1 O7 77.65(13) . . ?
O1 La1 O7 76.37(15) . . ?
O8 La1 O7 132.01(13) 3_657 . ?
O5 La1 O4 78.94(13) . . ?
O1 La1 O4 78.40(15) . . ?
O8 La1 O4 134.90(14) 3_657 . ?
O7 La1 O4 69.66(14) . . ?
O5 La1 O2 136.13(15) . . ?
O1 La1 O2 71.04(16) . . ?
O8 La1 O2 72.84(14) 3_657 . ?
O7 La1 O2 146.22(15) . . ?
O4 La1 O2 111.18(15) . . ?
O5 La1 O3 81.66(13) . . ?
O1 La1 O3 98.81(15) . . ?
O8 La1 O3 90.88(14) 3_657 . ?
O7 La1 O3 119.92(13) . . ?
O4 La1 O3 51.16(13) . . ?
O2 La1 O3 74.56(14) . . ?
O5 La1 O6 120.40(12) . 3_657 ?
O1 La1 O6 72.11(14) . 3_657 ?
O8 La1 O6 79.63(14) 3_657 3_657 ?
O7 La1 O6 85.98(13) . 3_657 ?
O4 La1 O6 145.45(14) . 3_657 ?
O2 La1 O6 75.92(14) . 3_657 ?
O3 La1 O6 150.46(13) . 3_657 ?
O5 La1 O5 72.24(14) . 3_657 ?
O1 La1 O5 109.36(14) . 3_657 ?
O8 La1 O5 70.53(13) 3_657 3_657 ?
O7 La1 O5 65.62(12) . 3_657 ?
O4 La1 O5 130.64(12) . 3_657 ?
O2 La1 O5 117.46(13) . 3_657 ?
O3 La1 O5 151.61(13) . 3_657 ?
O6 La1 O5 49.06(12) 3_657 3_657 ?
O5 La1 C32 97.19(15) . 3_657 ?
O1 La1 C32 89.34(16) . 3_657 ?
O8 La1 C32 75.24(15) 3_657 3_657 ?
O7 La1 C32 73.46(15) . 3_657 ?
O4 La1 C32 142.91(15) . 3_657 ?
O2 La1 C32 97.18(16) . 3_657 ?
O3 La1 C32 165.58(15) . 3_657 ?
O6 La1 C32 24.00(13) 3_657 3_657 ?
O5 La1 C32 25.15(13) 3_657 3_657 ?
O5 La1 La1 38.03(8) . 3_657 ?
O1 La1 La1 136.58(11) . 3_657 ?
O8 La1 La1 66.07(9) 3_657 3_657 ?
O7 La1 La1 66.84(9) . 3_657 ?
O4 La1 La1 107.95(10) . 3_657 ?
O2 La1 La1 136.38(11) . 3_657 ?
O3 La1 La1 118.91(10) . 3_657 ?
O6 La1 La1 82.81(9) 3_657 3_657 ?
O5 La1 La1 34.21(8) 3_657 3_657 ?
C32 La1 La1 59.22(11) 3_657 3_657 ?
C2 C1 H1A 109.5 . . ?
C2 C1 H1B 109.5 . . ?
H1A C1 H1B 109.5 . . ?
C2 C1 H1C 109.5 . . ?
H1A C1 H1C 109.5 . . ?
H1B C1 H1C 109.5 . . ?
C3 C2 C7 117.7(7) . . ?
C3 C2 C1 122.4(7) . . ?
C7 C2 C1 119.9(7) . . ?
C2 C3 C4 122.8(7) . . ?
C2 C3 H3 118.6 . . ?
C4 C3 H3 118.6 . . ?
C5 C4 C3 118.1(7) . . ?
C5 C4 H4 120.9 . . ?
C3 C4 H4 120.9 . . ?
C6 C5 C4 120.1(6) . . ?
C6 C5 S1 119.6(6) . . ?
C4 C5 S1 120.2(5) . . ?
C5 C6 C7 119.9(7) . . ?
C5 C6 H6 120.0 . . ?
C7 C6 H6 120.0 . . ?
C2 C7 C6 121.3(7) . . ?
C2 C7 H7 119.4 . . ?
C6 C7 H7 119.4 . . ?
N1 C8 C9 113.2(5) . . ?
N1 C8 C21 107.1(5) . . ?
C9 C8 C21 106.9(5) . . ?
N1 C8 C33 107.5(5) . . ?
C9 C8 C33 111.4(5) . . ?
C21 C8 C33 110.6(5) . . ?
O11 C9 C8 109.4(5) . . ?
O11 C9 H9A 109.8 . . ?
C8 C9 H9A 109.8 . . ?
O11 C9 H9B 109.8 . . ?
C8 C9 H9B 109.8 . . ?
H9A C9 H9B 108.2 . . ?
C11 C10 O11 120.4(6) . . ?
C11 C10 C19 121.2(6) . . ?
O11 C10 C19 118.4(5) . . ?
C10 C11 C12 120.8(6) . . ?
C10 C11 H11 119.6 . . ?
C12 C11 H11 119.6 . . ?
C11 C12 C17 119.3(6) . . ?
C11 C12 C13 123.5(6) . . ?
C17 C12 C13 117.3(6) . . ?
C14 C13 C12 122.7(7) . . ?
C14 C13 H13 118.7 . . ?
C12 C13 H13 118.7 . . ?
C13 C14 C15 119.5(7) . . ?
C13 C14 H14 120.2 . . ?
C15 C14 H14 120.2 . . ?
C14 C15 C16 120.6(7) . . ?
C14 C15 H15 119.7 . . ?
C16 C15 H15 119.7 . . ?
C15 C16 C17 120.3(7) . . ?
C15 C16 H16 119.9 . . ?
C17 C16 H16 119.9 . . ?
C18 C17 C12 118.4(6) . . ?
C18 C17 C16 121.9(6) . . ?
C12 C17 C16 119.6(6) . . ?
C19 C18 C17 121.5(6) . . ?
C19 C18 H18 119.3 . . ?
C17 C18 H18 119.3 . . ?
C18 C19 C10 118.8(6) . . ?
C18 C19 C20 118.4(5) . . ?
C10 C19 C20 122.7(6) . . ?
O7 C20 O8 126.1(6) . . ?
O7 C20 C19 117.3(5) . . ?
O8 C20 C19 116.5(5) . . ?
O9 C21 C8 110.7(5) . . ?
O9 C21 H21A 109.5 . . ?
C8 C21 H21A 109.5 . . ?
O9 C21 H21B 109.5 . . ?
C8 C21 H21B 109.5 . . ?
H21A C21 H21B 108.1 . . ?
C23 C22 O9 117.2(6) . . ?
C23 C22 C31 120.5(6) . . ?
O9 C22 C31 122.3(6) . . ?
C22 C23 C24 121.2(6) . . ?
C22 C23 H23 119.4 . . ?
C24 C23 H23 119.4 . . ?
C23 C24 C29 118.5(6) . . ?
C23 C24 C25 122.7(7) . . ?
C29 C24 C25 118.8(6) . . ?
C26 C25 C24 120.1(7) . . ?
C26 C25 H25 119.9 . . ?
C24 C25 H25 119.9 . . ?
C27 C26 C25 120.0(8) . . ?
C27 C26 H26 120.0 . . ?
C25 C26 H26 120.0 . . ?
C26 C27 C28 122.0(8) . . ?
C26 C27 H27 119.0 . . ?
C28 C27 H27 119.0 . . ?
C27 C28 C29 120.0(7) . . ?
C27 C28 H28 120.0 . . ?
C29 C28 H28 120.0 . . ?
C28 C29 C30 122.9(7) . . ?
C28 C29 C24 118.9(7) . . ?
C30 C29 C24 118.2(6) . . ?
C31 C30 C29 122.6(6) . . ?
C31 C30 H30 118.7 . . ?
C29 C30 H30 118.7 . . ?
C30 C31 C22 118.9(6) . . ?
C30 C31 C32 118.9(6) . . ?
C22 C31 C32 122.1(6) . . ?
O6 C32 O5 121.2(6) . . ?
O6 C32 C31 120.0(5) . . ?
O5 C32 C31 118.7(5) . . ?
O6 C32 La1 58.2(3) . 3_657 ?
O5 C32 La1 63.4(3) . 3_657 ?
C31 C32 La1 170.8(4) . 3_657 ?
O10 C33 C8 106.2(5) . . ?
O10 C33 H33A 110.5 . . ?
C8 C33 H33A 110.5 . . ?
O10 C33 H33B 110.5 . . ?
C8 C33 H33B 110.5 . . ?
H33A C33 H33B 108.7 . . ?
O10 C34 C35 123.5(6) . . ?
O10 C34 C43 116.0(5) . . ?
C35 C34 C43 120.4(6) . . ?
C34 C35 C36 120.9(6) . . ?
C34 C35 H35 119.6 . . ?
C36 C35 H35 119.6 . . ?
C37 C36 C35 122.3(6) . . ?
C37 C36 C41 118.6(6) . . ?
C35 C36 C41 119.1(6) . . ?
C38 C37 C36 120.8(7) . . ?
C38 C37 H37 119.6 . . ?
C36 C37 H37 119.6 . . ?
C37 C38 C39 121.5(7) . . ?
C37 C38 H38 119.3 . . ?
C39 C38 H38 119.3 . . ?
C40 C39 C38 119.3(7) . . ?
C40 C39 H39 120.4 . . ?
C38 C39 H39 120.4 . . ?
C39 C40 C41 120.3(7) . . ?
C39 C40 H40 119.9 . . ?
C41 C40 H40 119.9 . . ?
C42 C41 C40 122.2(6) . . ?
C42 C41 C36 118.3(6) . . ?
C40 C41 C36 119.5(6) . . ?
C43 C42 C41 123.5(6) . . ?
C43 C42 H42 118.2 . . ?
C41 C42 H42 118.2 . . ?
C42 C43 C34 117.8(6) . . ?
C42 C43 C44 118.3(6) . . ?
C34 C43 C44 124.0(6) . . ?
O4 C44 O3 120.7(6) . . ?
O4 C44 C43 120.5(6) . . ?
O3 C44 C43 118.8(6) . . ?
C8 N1 S1 126.8(5) . . ?
C8 N1 H1 113(4) . . ?
S1 N1 H1 119(4) . . ?
C44 O4 La1 94.2(4) . . ?
C44 O3 La1 92.7(4) . . ?
C32 O6 La1 97.8(4) . 3_657 ?
C32 O5 La1 159.4(4) . . ?
C32 O5 La1 91.5(3) . 3_657 ?
La1 O5 La1 107.76(13) . 3_657 ?
C20 O8 La1 139.1(4) . 3_657 ?
C20 O7 La1 138.4(4) . . ?
C34 O10 C33 119.1(5) . . ?
C22 O9 C21 116.6(5) . . ?
C10 O11 C9 115.5(4) . . ?
O13 S1 O12 120.1(3) . . ?
O13 S1 N1 105.0(3) . . ?
O12 S1 N1 109.3(3) . . ?
O13 S1 C5 106.4(3) . . ?
O12 S1 C5 106.6(3) . . ?
N1 S1 C5 109.1(3) . . ?

loop_
_geom_bond_atom_site_label_1
_geom_bond_atom_site_label_2
_geom_bond_distance
_geom_bond_site_symmetry_2
_geom_bond_publ_flag
C49B N3B 1.52(3) . ?
C49B H49B 0.8252 . ?
C49B H49E 1.0496 . ?
C49B H49F 0.8964 . ?
C49B H49D 0.7849 . ?
C48B N3B 1.43(2) . ?
C48B H48B 0.8282 . ?
C48B H48D 0.9626 . ?
C48B H48E 0.9665 . ?
C48B H48F 0.9561 . ?
N3B C50 1.382(17) . ?
C49A N3A 1.48(2) . ?
C49A H49C 0.9684 . ?
C49A H49B 0.9338 . ?
C49A H49A 0.8562 . ?
C49A H49E 0.6298 . ?
C49A H49D 1.2088 . ?
C48A N3A 1.408(19) . ?
C48A H48A 0.9625 . ?
C48A H48C 0.9527 . ?
C48A H48B 0.9631 . ?
C48A H48E 0.7267 . ?
N3A C50 1.331(14) . ?
O1 C47 1.196(8) . ?
O1 La1 2.505(5) . ?
C47 N2 1.293(9) . ?
C47 H47 0.9300 . ?
N2 C45 1.437(10) . ?
N2 C46 1.494(11) . ?
C45 H45C 0.9600 . ?
C45 H45A 0.9600 . ?
C45 H45B 0.9600 . ?
C46 H46A 0.9600 . ?
C46 H46B 0.9600 . ?
C46 H46C 0.9600 . ?
O2 C50 1.205(8) . ?
O2 La1 2.543(4) . ?
C50 H50A 0.7997 . ?
C50 H50B 0.9342 . ?
La1 O5 2.485(4) . ?
La1 O8 2.513(4) 3_657 ?
La1 O7 2.521(4) . ?
La1 O4 2.531(4) . ?
La1 O3 2.562(4) . ?
La1 O6 2.612(4) 3_657 ?
La1 O5 2.723(4) 3_657 ?
La1 C32 3.045(6) 3_657 ?
La1 La1 4.2086(8) 3_657 ?
C1 C2 1.521(9) . ?
C1 H1A 0.9600 . ?
C1 H1B 0.9600 . ?
C1 H1C 0.9600 . ?
C2 C3 1.351(9) . ?
C2 C7 1.378(9) . ?
C3 C4 1.401(9) . ?
C3 H3 0.9300 . ?
C4 C5 1.378(9) . ?
C4 H4 0.9300 . ?
C5 C6 1.369(8) . ?
C5 S1 1.770(7) . ?
C6 C7 1.385(8) . ?
C6 H6 0.9300 . ?
C7 H7 0.9300 . ?
C8 N1 1.488(7) . ?
C8 C9 1.510(8) . ?
C8 C21 1.512(8) . ?
C8 C33 1.541(8) . ?
C9 O11 1.426(6) . ?
C9 H9A 0.9700 . ?
C9 H9B 0.9700 . ?
C10 C11 1.357(8) . ?
C10 O11 1.395(7) . ?
C10 C19 1.402(8) . ?
C11 C12 1.392(8) . ?
C11 H11 0.9300 . ?
C12 C17 1.413(8) . ?
C12 C13 1.419(8) . ?
C13 C14 1.365(9) . ?
C13 H13 0.9300 . ?
C14 C15 1.385(10) . ?
C14 H14 0.9300 . ?
C15 C16 1.386(9) . ?
C15 H15 0.9300 . ?
C16 C17 1.415(9) . ?
C16 H16 0.9300 . ?
C17 C18 1.408(8) . ?
C18 C19 1.369(8) . ?
C18 H18 0.9300 . ?
C19 C20 1.511(8) . ?
C20 O7 1.250(7) . ?
C20 O8 1.253(7) . ?
C21 O9 1.435(7) . ?
C21 H21A 0.9700 . ?
C21 H21B 0.9700 . ?
C22 C23 1.360(8) . ?
C22 O9 1.386(7) . ?
C22 C31 1.397(8) . ?
C23 C24 1.400(9) . ?
C23 H23 0.9300 . ?
C24 C29 1.414(9) . ?
C24 C25 1.424(9) . ?
C25 C26 1.376(10) . ?
C25 H25 0.9300 . ?
C26 C27 1.354(10) . ?
C26 H26 0.9300 . ?
C27 C28 1.381(9) . ?
C27 H27 0.9300 . ?
C28 C29 1.395(9) . ?
C28 H28 0.9300 . ?
C29 C30 1.399(8) . ?
C30 C31 1.353(8) . ?
C30 H30 0.9300 . ?
C31 C32 1.498(8) . ?
C32 O6 1.250(7) . ?
C32 O5 1.295(7) . ?
C32 La1 3.045(6) 3_657 ?
C33 O10 1.437(6) . ?
C33 H33A 0.9700 . ?
C33 H33B 0.9700 . ?
C34 O10 1.373(7) . ?
C34 C35 1.380(8) . ?
C34 C43 1.419(8) . ?
C35 C36 1.409(9) . ?
C35 H35 0.9300 . ?
C36 C37 1.407(8) . ?
C36 C41 1.409(8) . ?
C37 C38 1.345(9) . ?
C37 H37 0.9300 . ?
C38 C39 1.401(9) . ?
C38 H38 0.9300 . ?
C39 C40 1.376(9) . ?
C39 H39 0.9300 . ?
C40 C41 1.408(9) . ?
C40 H40 0.9300 . ?
C41 C42 1.394(8) . ?
C42 C43 1.370(8) . ?
C42 H42 0.9300 . ?
C43 C44 1.499(8) . ?
C44 O4 1.265(7) . ?
C44 O3 1.266(7) . ?
N1 S1 1.604(5) . ?
N1 H1 0.94(6) . ?
O6 La1 2.612(4) 3_657 ?
O5 La1 2.723(4) 3_657 ?
O8 La1 2.513(4) 3_657 ?
O13 S1 1.433(5) . ?
O12 S1 1.438(5) . ?

loop_
_platon_squeeze_void_nr
_platon_squeeze_void_average_x
_platon_squeeze_void_average_y
_platon_squeeze_void_average_z
_platon_squeeze_void_volume
_platon_squeeze_void_count_electrons
_platon_squeeze_void_content
1 -0.008 0.000 0.500 806 210 ' '
2 -0.003 0.500 1.000 806 211 ' '
